data_2002865
loop_
_publ_author_name
'Wilkens, J'
'Mueller-Buschbaum, Hk'

_publ_section_title
;
Ueber Halogenooxo-Ruthenate: Zur Kenntnis von Ba5 Ru Ta O9 Cl2
;
_journal_name_full 'Journal of the Less-Common Metals'
_journal_page_first 255
_journal_page_last 262
_journal_paper_doi 10.1016/0022-5088(91)90149-X
_journal_volume 171
_journal_year 1991
_chemical_formula_structural 'Ba5 Ru Ta O9 Cl2'
_chemical_formula_sum 'Ba5 Cl2 O9 Ru Ta'
_chemical_name_systematic
;
Pentabarium ruthenium tantalum nonaoxide dichloride
;
_space_group_IT_number 182
_symmetry_cell_setting hexagonal
_symmetry_Int_Tables_number 182
_symmetry_space_group_name_Hall 'P 6c 2c'
_symmetry_space_group_name_H-M 'P 63 2 2'
_cell_angle_alpha 90
_cell_angle_beta 90
_cell_angle_gamma 120
_cell_formula_units_Z 2
_cell_length_a 5.8985(6)
_cell_length_b 5.8985(6)
_cell_length_c 24.739(26)
_cell_volume 745.4
_refine_ls_R_factor_all 0.051
_cod_database_code 2002865

loop_
_symmetry_equiv_pos_as_xyz
x,y,z
-y,x-y,z
y-x,-x,z
y,x,-z
x-y,-y,-z
-x,y-x,-z
-x,-y,1/2+z
y,y-x,1/2+z
x-y,x,1/2+z
-y,-x,1/2-z
y-x,y,1/2-z
x,x-y,1/2-z

loop_
_atom_site_aniso_label
_atom_site_aniso_U_11
_atom_site_aniso_U_12
_atom_site_aniso_U_13
_atom_site_aniso_U_22
_atom_site_aniso_U_23
_atom_site_aniso_U_33
Ba1 0.0092(6) 0.0046(3) 0. 0.0092(6) 0. 0.0142(9)
Ba2 0.0136(4) 0.0068(2) 0. 0.0136(4) 0. 0.0196(7)
Ba3 0.0321(7) 0.0160(3) 0. 0.0321(7) 0. 0.0147(7)
Ru1 0.0083(4) 0.0042(2) 0. 0.0083(4) 0. 0.0212(7)
Ta1 0.0083(4) 0.0042(2) 0. 0.0083(4) 0. 0.0212(7)
Cl1 0.141(11) 0.071(5) 0. 0.141(11) 0. 0.025(5)

loop_
_atom_site_label
_atom_site_type_symbol
_atom_site_symmetry_multiplicity
_atom_site_Wyckoff_symbol
_atom_site_fract_x
_atom_site_fract_y
_atom_site_fract_z
_atom_site_occupancy
_atom_site_attached_hydrogens
_atom_site_calc_flag
Ba1 Ba2+ 2 d 0.3333 0.6667 0.75 1. 0 d
Ba2 Ba2+ 4 f 0.3333 0.6667 0.3301(7) 1. 0 d
Ba3 Ba2+ 4 f 0.3333 0.6667 0.5757(8) 1. 0 d
Ru1 Ru5+ 4 e 0. 0. 0.3095(6) 0.47 0 d
Ta1 Ta5+ 4 e 0. 0. 0.3095(6) 0.53 0 d
Cl1 Cl1- 4 f 0.3333 0.6667 0.0486(5) 1. 0 d
O1 O2- 6 h 0.149(2) 0.298(3) 0.25 1. 0 d
O2 O2- 12 i 0.859(4) 0.188(4) 0.1555(4) 1. 0 d

loop_
_atom_type_symbol
_atom_type_oxidation_number
Ba2+ 2.000
Ru5+ 5.000
Ta5+ 5.000
Cl1- -1.000
O2- -2.000
